data_7107584
loop_
_publ_author_name
'Yinque Liu'
'Fan Zhang'
'Chunyang He'
'Dongqing Wu'
'Xiaodong Zhuang'
'Minzhao Xue'
'Xinliang Feng'

_publ_section_title
;
 Efficient synthesis and physical properties of novel H-shaped
 2,3,7,8-tetraazaanthracene-based conjugated molecules
;
_journal_name_full Chem.Commun.
_journal_page_first 4166
_journal_paper_doi 10.1039/c2cc00015f
_journal_volume 48
_journal_year 2012
_chemical_formula_sum 'C13 H7 N2 S2'
_chemical_formula_weight 255.33
_chemical_name_systematic
;
?
;
_space_group_IT_number 14
_symmetry_cell_setting monoclinic
_symmetry_space_group_name_Hall '-P 2ybc'
_symmetry_space_group_name_H-M 'P 1 21/c 1'
_atom_sites_solution_hydrogens geom
_atom_sites_solution_primary direct
_atom_sites_solution_secondary difmap
_audit_creation_method SHELXL-97
_cell_angle_alpha 90.00
_cell_angle_beta 114.132(2)
_cell_angle_gamma 90.00
_cell_formula_units_Z 4
_cell_length_a 12.6998(16)
_cell_length_b 7.4627(10)
_cell_length_c 12.8404(16)
_cell_measurement_reflns_used 1727
_cell_measurement_temperature 296(2)
_cell_measurement_theta_max 27.00
_cell_measurement_theta_min 3.24
_cell_volume 1110.6(2)
_computing_cell_refinement 'Bruker SAINT'
_computing_data_collection 'Bruker APEX2'
_computing_data_reduction 'Bruker SAINT'
_computing_molecular_graphics 'Bruker SHELXTL'
_computing_publication_material 'Bruker SHELXTL'
_computing_structure_refinement 'SHELXL-97 (Sheldrick, 1997)'
_computing_structure_solution 'SHELXS-97 (Sheldrick, 1990)'
_diffrn_ambient_temperature 296(2)
_diffrn_measured_fraction_theta_full 0.805
_diffrn_measured_fraction_theta_max 0.805
_diffrn_measurement_device_type 'Bruker APEX-II CCD'
_diffrn_measurement_method '\f and \w scans'
_diffrn_radiation_monochromator graphite
_diffrn_radiation_source 'fine-focus sealed tube'
_diffrn_radiation_type MoK\a
_diffrn_radiation_wavelength 0.71073
_diffrn_reflns_av_R_equivalents 0.0640
_diffrn_reflns_av_sigmaI/netI 0.0968
_diffrn_reflns_limit_h_max 16
_diffrn_reflns_limit_h_min -12
_diffrn_reflns_limit_k_max 9
_diffrn_reflns_limit_k_min -9
_diffrn_reflns_limit_l_max 16
_diffrn_reflns_limit_l_min -16
_diffrn_reflns_number 6006
_diffrn_reflns_theta_full 27.47
_diffrn_reflns_theta_max 27.47
_diffrn_reflns_theta_min 1.76
_diffrn_standards_number 0
_exptl_absorpt_coefficient_mu 0.453
_exptl_absorpt_correction_T_max 0.9821
_exptl_absorpt_correction_T_min 0.9477
_exptl_absorpt_correction_type multi-scan
_exptl_absorpt_process_details sadabs
_exptl_crystal_colour yellow
_exptl_crystal_density_diffrn 1.527
_exptl_crystal_density_method 'not measured'
_exptl_crystal_description column
_exptl_crystal_F_000 524
_exptl_crystal_size_max 0.12
_exptl_crystal_size_mid 0.05
_exptl_crystal_size_min 0.04
_refine_diff_density_max 0.541
_refine_diff_density_min -0.471
_refine_diff_density_rms 0.097
_refine_ls_extinction_method none
_refine_ls_goodness_of_fit_ref 0.945
_refine_ls_hydrogen_treatment constr
_refine_ls_matrix_type full
_refine_ls_number_parameters 154
_refine_ls_number_reflns 2053
_refine_ls_number_restraints 0
_refine_ls_restrained_S_all 0.945
_refine_ls_R_factor_all 0.1361
_refine_ls_R_factor_gt 0.0773
_refine_ls_shift/su_max 0.000
_refine_ls_shift/su_mean 0.000
_refine_ls_structure_factor_coef Fsqd
_refine_ls_weighting_details 'calc w=1/[\s^2^(Fo^2^)+(0.1511P)^2^+0.0000P] where P=(Fo^2^+2Fc^2^)/3'
_refine_ls_weighting_scheme calc
_refine_ls_wR_factor_gt 0.2114
_refine_ls_wR_factor_ref 0.2456
_reflns_number_gt 1082
_reflns_number_total 2053
_reflns_threshold_expression >2sigma(I)
_cod_data_source_file c2cc00015f.txt
_cod_data_source_block mo10306a
_cod_original_sg_symbol_H-M P2(1)/c
_cod_database_code 7107584

loop_
_symmetry_equiv_pos_as_xyz
'x, y, z'
'-x, y+1/2, -z+1/2'
'-x, -y, -z'
'x, -y-1/2, z-1/2'

loop_
_atom_site_label
_atom_site_type_symbol
_atom_site_fract_x
_atom_site_fract_y
_atom_site_fract_z
_atom_site_U_iso_or_equiv
_atom_site_adp_type
_atom_site_occupancy
_atom_site_symmetry_multiplicity
_atom_site_calc_flag
_atom_site_refinement_flags
S1 S 0.57367(12) 0.2566(2) 0.43601(14) 0.0494(5) Uani 1 1 d .
S2 S 1.09117(16) 0.0945(2) 0.93849(13) 0.0594(6) Uani 1 1 d .
N1 N 0.7983(3) 0.1916(6) 0.6108(3) 0.0346(9) Uani 1 1 d .
N2 N 0.8985(3) 0.1758(6) 0.7102(3) 0.0327(9) Uani 1 1 d .
C1 C 0.5026(5) 0.3351(10) 0.3008(6) 0.0572(16) Uani 1 1 d .
H1A H 0.4262 0.3730 0.2709 0.069 Uiso 1 1 calc R
C2 C 0.5688(5) 0.3363(8) 0.2419(5) 0.0516(14) Uani 1 1 d .
H2A H 0.5437 0.3774 0.1672 0.062 Uiso 1 1 calc R
C3 C 0.6815(4) 0.2684(7) 0.3058(5) 0.0391(11) Uani 1 1 d .
H3A H 0.7384 0.2614 0.2780 0.047 Uiso 1 1 calc R
C4 C 0.6969(4) 0.2136(6) 0.4139(4) 0.0316(10) Uani 1 1 d .
C5 C 0.8012(4) 0.1599(6) 0.5097(4) 0.0276(9) Uani 1 1 d .
C6 C 0.9970(4) 0.1339(6) 0.7065(4) 0.0293(10) Uani 1 1 d .
C7 C 1.0023(4) 0.0698(5) 0.6014(4) 0.0247(9) Uani 1 1 d .
C8 C 0.9002(4) 0.0818(5) 0.5005(4) 0.0271(9) Uani 1 1 d .
C9 C 1.1007(4) -0.0131(6) 0.6013(4) 0.0274(9) Uani 1 1 d .
H9A H 1.1667 -0.0228 0.6687 0.033 Uiso 1 1 calc R
C10 C 1.0972(4) 0.1494(7) 0.8139(4) 0.0340(11) Uani 1 1 d .
C11 C 1.2153(4) 0.2171(6) 0.8345(4) 0.0288(10) Uani 1 1 d .
H11A H 1.2414 0.2490 0.7791 0.035 Uiso 1 1 calc R
C12 C 1.2796(6) 0.2233(10) 0.9544(7) 0.069(2) Uani 1 1 d .
H12A H 1.3531 0.2729 0.9879 0.083 Uiso 1 1 calc R
C13 C 1.2272(6) 0.1535(9) 1.0143(5) 0.0625(19) Uani 1 1 d .
H13B H 1.2635 0.1383 1.0930 0.075 Uiso 1 1 calc R

loop_
_atom_site_aniso_label
_atom_site_aniso_U_11
_atom_site_aniso_U_22
_atom_site_aniso_U_33
_atom_site_aniso_U_23
_atom_site_aniso_U_13
_atom_site_aniso_U_12
S1 0.0322(7) 0.0632(9) 0.0608(9) 0.0027(7) 0.0271(7) 0.0071(6)
S2 0.0852(14) 0.0547(9) 0.0478(9) 0.0028(7) 0.0368(9) 0.0062(8)
N1 0.035(2) 0.043(2) 0.035(2) -0.0011(17) 0.0240(19) 0.0042(17)
N2 0.033(2) 0.039(2) 0.032(2) -0.0051(17) 0.0191(18) 0.0014(17)
C1 0.033(3) 0.063(4) 0.061(4) -0.002(3) 0.004(3) 0.009(3)
C2 0.046(3) 0.050(3) 0.047(3) 0.003(3) 0.007(3) 0.013(3)
C3 0.037(3) 0.042(3) 0.040(3) -0.001(2) 0.017(2) 0.008(2)
C4 0.028(2) 0.034(2) 0.035(2) -0.0009(18) 0.015(2) 0.0026(18)
C5 0.029(2) 0.025(2) 0.034(2) -0.0030(17) 0.0177(19) -0.0019(17)
C6 0.040(3) 0.027(2) 0.027(2) 0.0012(16) 0.020(2) 0.0054(18)
C7 0.028(2) 0.026(2) 0.026(2) -0.0033(16) 0.0168(18) -0.0038(17)
C8 0.031(2) 0.024(2) 0.031(2) -0.0022(17) 0.018(2) -0.0007(17)
C9 0.030(2) 0.028(2) 0.027(2) -0.0016(17) 0.0146(19) -0.0004(17)
C10 0.038(3) 0.033(2) 0.036(2) -0.0013(19) 0.021(2) 0.007(2)
C11 0.021(2) 0.042(3) 0.0177(19) -0.0136(17) 0.0027(17) -0.0046(17)
C12 0.047(4) 0.084(5) 0.065(5) -0.035(4) 0.012(3) 0.009(3)
C13 0.086(5) 0.057(4) 0.028(3) -0.004(2) 0.007(3) 0.026(3)

loop_
_atom_type_symbol
_atom_type_description
_atom_type_scat_dispersion_real
_atom_type_scat_dispersion_imag
_atom_type_scat_source
C C 0.0033 0.0016 'International Tables Vol C Tables 4.2.6.8 and 6.1.1.4'
H H 0.0000 0.0000 'International Tables Vol C Tables 4.2.6.8 and 6.1.1.4'
N N 0.0061 0.0033 'International Tables Vol C Tables 4.2.6.8 and 6.1.1.4'
S S 0.1246 0.1234 'International Tables Vol C Tables 4.2.6.8 and 6.1.1.4'

loop_
_geom_angle_atom_site_label_1
_geom_angle_atom_site_label_2
_geom_angle_atom_site_label_3
_geom_angle
_geom_angle_site_symmetry_1
_geom_angle_site_symmetry_3
C1 S1 C4 92.0(3) . .
C13 S2 C10 93.0(3) . .
C5 N1 N2 120.0(4) . .
C6 N2 N1 121.1(4) . .
C2 C1 S1 112.6(5) . .
C2 C1 H1A 123.7 . .
S1 C1 H1A 123.7 . .
C1 C2 C3 112.8(6) . .
C1 C2 H2A 123.6 . .
C3 C2 H2A 123.6 . .
C4 C3 C2 112.4(5) . .
C4 C3 H3A 123.8 . .
C2 C3 H3A 123.8 . .
C3 C4 C5 129.8(4) . .
C3 C4 S1 110.1(4) . .
C5 C4 S1 119.1(3) . .
N1 C5 C8 121.8(4) . .
N1 C5 C4 113.4(4) . .
C8 C5 C4 124.8(4) . .
N2 C6 C10 115.2(4) . .
N2 C6 C7 121.2(4) . .
C10 C6 C7 123.5(4) . .
C9 C7 C8 120.9(4) . .
C9 C7 C6 121.8(4) . .
C8 C7 C6 117.2(4) . .
C9 C8 C7 119.2(4) 3_756 .
C9 C8 C5 123.6(4) 3_756 .
C7 C8 C5 117.2(4) . .
C7 C9 C8 119.9(4) . 3_756
C7 C9 H9A 120.0 . .
C8 C9 H9A 120.0 3_756 .
C6 C10 C11 128.3(4) . .
C6 C10 S2 121.5(4) . .
C11 C10 S2 110.2(3) . .
C12 C11 C10 107.0(5) . .
C12 C11 H11A 126.5 . .
C10 C11 H11A 126.5 . .
C13 C12 C11 114.7(6) . .
C13 C12 H12A 122.6 . .
C11 C12 H12A 122.6 . .
C12 C13 S2 114.6(5) . .
C12 C13 H13B 122.7 . .
S2 C13 H13B 122.7 . .

loop_
_geom_bond_atom_site_label_1
_geom_bond_atom_site_label_2
_geom_bond_distance
_geom_bond_site_symmetry_2
S1 C1 1.700(7) .
S1 C4 1.731(4) .
S2 C13 1.659(8) .
S2 C10 1.683(5) .
N1 C5 1.335(6) .
N1 N2 1.391(6) .
N2 C6 1.310(6) .
C1 C2 1.341(10) .
C1 H1A 0.9300 .
C2 C3 1.420(7) .
C2 H2A 0.9300 .
C3 C4 1.382(7) .
C3 H3A 0.9300 .
C4 C5 1.448(7) .
C5 C8 1.434(6) .
C6 C10 1.449(7) .
C6 C7 1.459(6) .
C7 C9 1.396(6) .
C7 C8 1.412(7) .
C8 C9 1.399(6) 3_756
C9 C8 1.399(6) 3_756
C9 H9A 0.9300 .
C10 C11 1.501(6) .
C11 C12 1.418(9) .
C11 H11A 0.9300 .
C12 C13 1.314(11) .
C12 H12A 0.9300 .
C13 H13B 0.9300 .
